data_7244054
loop_
_publ_author_name
'Rouh, Hossein'
'Tang, Yao'
'Zhang, Sai'
'Ali, Ahmed I. M.'
'Surowiec, Kazimierz'
'Unruh, Daniel'
'Li, Guigen'

_publ_section_title
;
 Asymmetric [4 + 2] cycloaddition synthesis of 4H-chromene derivatives
 facilitated by group-assisted-purification (GAP) chemistry
;
_journal_issue 63
_journal_name_full 'RSC Advances'
_journal_page_first 39790
_journal_page_last 39796
_journal_paper_doi 10.1039/D1RA08323F
_journal_volume 11
_journal_year 2021
_chemical_absolute_configuration ad
_chemical_formula_moiety 'C30 H40 N3 O4 P'
_chemical_formula_sum 'C30 H40 N3 O4 P'
_chemical_formula_weight 537.62
_space_group_crystal_system orthorhombic
_space_group_IT_number 19
_space_group_name_Hall 'P 2ac 2ab'
_space_group_name_H-M_alt 'P 21 21 21'
_atom_sites_solution_hydrogens mixed
_atom_sites_solution_primary dual
_audit_creation_date 2021-02-08
_audit_creation_method
;
Olex2 1.3-ac4
(compiled 2020.03.28 svn.rd84adfe8 for Rigaku Oxford Diffraction, GUI svn.r6032)
;
_audit_update_record
;
2021-10-08 deposited with the CCDC.	2021-12-06 downloaded from the CCDC.
;
_cell_angle_alpha 90
_cell_angle_beta 90
_cell_angle_gamma 90
_cell_formula_units_Z 4
_cell_length_a 5.46724(4)
_cell_length_b 21.50060(15)
_cell_length_c 23.19943(16)
_cell_measurement_reflns_used 26149
_cell_measurement_temperature 100.0(2)
_cell_measurement_theta_max 77.4720
_cell_measurement_theta_min 2.7520
_cell_volume 2727.07(3)
_computing_cell_refinement 'CrysAlisPro 1.171.40.84a (Rigaku OD, 2020)'
_computing_data_collection 'CrysAlisPro 1.171.40.84a (Rigaku OD, 2020)'
_computing_data_reduction 'CrysAlisPro 1.171.40.84a (Rigaku OD, 2020)'
_computing_molecular_graphics 'Olex2 1.3-ac4 (Dolomanov et al., 2009)'
_computing_publication_material 'Olex2 1.3-ac4 (Dolomanov et al., 2009)'
_computing_structure_refinement 'XL  (Sheldrick, 2008)'
_computing_structure_solution 'SHELXT 2018/2 (Sheldrick, 2018)'
_diffrn_ambient_environment N~2~
_diffrn_ambient_temperature 100.0(2)
_diffrn_detector 'Hybrid Pixel Array Detector'
_diffrn_detector_area_resol_mean 10.0000
_diffrn_detector_type HyPix
_diffrn_measured_fraction_theta_full 1.000
_diffrn_measured_fraction_theta_max 1.000
_diffrn_measurement_details
;
List of Runs (angles in degrees, time in seconds):

  # Type    Start    End  Width  t~exp~   \w     \q     \k     \f   Frames
#--------------------------------------------------------------------------
  1  \w    -41.00  25.00   0.50    0.82    --  -48.34  38.00  84.00  132
  2  \w    -49.00 -14.00   0.50    3.29    --  -86.25  45.00 -60.00   70
  3  \w    -24.00  27.00   0.50    0.82    --  -48.34  19.00-120.00  102
  4  \w    -81.00 -13.00   0.50    3.29    --  -86.25 107.00 -61.00  136
  5  \w   -121.00 -36.00   0.50    0.82    --  -48.34 -38.00 -71.00  170
  6  \w   -120.00 -73.00   0.50    0.82    --  -48.34-125.00-150.00   94
  7  \w   -120.00 -26.00   0.50    0.82    --  -48.34 -77.00-180.00  188
  8  \w   -120.00 -73.00   0.50    0.82    --  -48.34-125.00   0.00   94
  9  \w   -120.00 -33.00   0.50    0.82    --  -48.34 -57.00-120.00  174
 10  \w     34.00 120.00   0.50    0.82    --   48.34  57.00  60.00  172
 11  \w    105.00 178.00   0.50    3.29    --  107.75 107.00 -61.00  146
 12  \w     95.00 178.00   0.50    3.29    --  107.75  38.00  84.00  166
 13  \w     95.00 178.00   0.50    3.29    --  107.75 125.00 -30.00  166
 14  \w     95.00 178.00   0.50    3.29    --  107.75  45.00-150.00  166
 15  \w     35.00 107.00   0.50    3.29    --  107.75 -77.00 -60.00  144
 16  \w     35.00 106.00   0.50    3.29    --  107.75 -90.00  95.00  142
 17  \w     35.00  73.00   0.50    3.29    --  107.75 -61.00 120.00   76
 18  \w     35.00  73.00   0.50    3.29    --  107.75 -61.00 150.00   76
 19  \w     35.00  73.00   0.50    3.29    --  107.75 -61.00  90.00   76
 20  \w     35.00 112.00   0.50    3.29    --  107.75-125.00  60.00  154
 21  \w     35.00  73.00   0.50    3.29    --  107.75 -61.00 -60.00   76
 22  \w     95.00 178.00   0.50    3.29    --  107.75  30.00 150.00  166
 23  \w   -159.00 -79.00   0.50    3.29    --  -86.25 -90.00  95.00  160
 24  \w   -159.00-107.00   0.50    3.29    --  -86.25 -77.00 -90.00  104
 25  \w   -159.00 -73.00   0.50    3.29    --  -86.25 -38.00 -71.00  172
 26  \w   -159.00 -63.00   0.50    3.29    --  -86.25 -77.00-150.00  192
 27  \w   -158.00 -73.00   0.50    3.29    --  -86.25 -45.00   0.00  170
;
_diffrn_measurement_device 'four-circle diffractometer'
_diffrn_measurement_device_type 'XtaLAB Synergy, Dualflex, HyPix'
_diffrn_measurement_method '\w scans'
_diffrn_orient_matrix_type 'CrysAlisPro convention (1999,Acta A55,543-557)'
_diffrn_orient_matrix_UB_11 -0.1351228000
_diffrn_orient_matrix_UB_12 -0.0247309000
_diffrn_orient_matrix_UB_13 0.0535864000
_diffrn_orient_matrix_UB_21 -0.0148563000
_diffrn_orient_matrix_UB_22 -0.0649621000
_diffrn_orient_matrix_UB_23 -0.0278055000
_diffrn_orient_matrix_UB_31 0.2467722000
_diffrn_orient_matrix_UB_32 -0.0174302000
_diffrn_orient_matrix_UB_33 0.0276607000
_diffrn_radiation_monochromator mirror
_diffrn_radiation_probe x-ray
_diffrn_radiation_type 'Cu K\a'
_diffrn_radiation_wavelength 1.54184
_diffrn_reflns_av_R_equivalents 0.0458
_diffrn_reflns_av_unetI/netI 0.0270
_diffrn_reflns_Laue_measured_fraction_full 1.000
_diffrn_reflns_Laue_measured_fraction_max 1.000
_diffrn_reflns_limit_h_max 6
_diffrn_reflns_limit_h_min -6
_diffrn_reflns_limit_k_max 25
_diffrn_reflns_limit_k_min -25
_diffrn_reflns_limit_l_max 27
_diffrn_reflns_limit_l_min -27
_diffrn_reflns_number 32739
_diffrn_reflns_point_group_measured_fraction_full 1.000
_diffrn_reflns_point_group_measured_fraction_max 1.000
_diffrn_reflns_theta_full 67.684
_diffrn_reflns_theta_max 68.233
_diffrn_reflns_theta_min 2.802
_diffrn_source 'micro-focus sealed X-ray tube'
_diffrn_source_type 'PhotonJet (Cu) X-ray Source'
_exptl_absorpt_coefficient_mu 1.223
_exptl_absorpt_correction_T_max 1.000
_exptl_absorpt_correction_T_min 0.580
_exptl_absorpt_correction_type gaussian
_exptl_absorpt_process_details
;
CrysAlisPro 1.171.40.84a (Rigaku Oxford Diffraction, 2020)
Numerical absorption correction based on gaussian integration over
a multifaceted crystal model
Empirical absorption correction using spherical harmonics,
implemented in SCALE3 ABSPACK scaling algorithm.
;
_exptl_crystal_colour 'clear colourless'
_exptl_crystal_colour_lustre clear
_exptl_crystal_colour_primary colourless
_exptl_crystal_density_diffrn 1.309
_exptl_crystal_description needle
_exptl_crystal_F_000 1152
_exptl_crystal_recrystallization_method 'Slow evaporation from methanol'
_exptl_crystal_size_max 0.241
_exptl_crystal_size_mid 0.071
_exptl_crystal_size_min 0.057
_refine_diff_density_max 0.253
_refine_diff_density_min -0.286
_refine_diff_density_rms 0.035
_refine_ls_abs_structure_details
;
 Flack x determined using 1992 quotients [(I+)-(I-)]/[(I+)+(I-)]
 (Parsons, Flack and Wagner, Acta Cryst. B69 (2013) 249-259).
;
_refine_ls_abs_structure_Flack -0.004(8)
_refine_ls_extinction_method none
_refine_ls_goodness_of_fit_ref 1.049
_refine_ls_hydrogen_treatment mixed
_refine_ls_matrix_type full
_refine_ls_number_parameters 351
_refine_ls_number_reflns 5001
_refine_ls_number_restraints 0
_refine_ls_restrained_S_all 1.049
_refine_ls_R_factor_all 0.0272
_refine_ls_R_factor_gt 0.0260
_refine_ls_shift/su_max 0.001
_refine_ls_shift/su_mean 0.000
_refine_ls_structure_factor_coef Fsqd
_refine_ls_weighting_details 'w=1/[\s^2^(Fo^2^)+(0.0374P)^2^+0.5086P] where P=(Fo^2^+2Fc^2^)/3'
_refine_ls_weighting_scheme calc
_refine_ls_wR_factor_gt 0.0670
_refine_ls_wR_factor_ref 0.0676
_reflns_Friedel_coverage 0.720
_reflns_Friedel_fraction_full 1.000
_reflns_Friedel_fraction_max 1.000
_reflns_number_gt 4822
_reflns_number_total 5001
_reflns_threshold_expression 'I > 2\s(I)'
_cod_data_source_file d1ra08323f2.cif
_cod_data_source_block 1
_cod_database_code 7244054
_shelx_shelxl_version_number 2018/3
_chemical_oxdiff_formula 'C120  H160  N12  O16  P4  '
_shelx_space_group_comment
;
The symmetry employed for this shelxl refinement is uniquely defined
by the following loop, which should always be used as a source of
symmetry information in preference to the above space-group names.
They are only intended as comments.
;
_reflns_odcompleteness_completeness 99.90
_reflns_odcompleteness_iscentric 1
_reflns_odcompleteness_theta 68.13
_olex2_refinement_description
;
1. Fixed Uiso
 At 1.2 times of:
  All C(H) groups, All C(H,H) groups, All N(H) groups
 At 1.5 times of:
  All C(H,H,H) groups
2.a Ternary CH refined with riding coordinates:
 C1(H1A), C19(H19), C24(H24), C25(H25), C28(H28)
2.b Secondary CH2 refined with riding coordinates:
 C12(H12A,H12B), C20(H20A,H20B), C21(H21A,H21B), C22(H22A,H22B), C23(H23A,H23B)
2.c Aromatic/amide H refined with riding coordinates:
 C5(H5), C6(H6), C7(H7), C8(H8), C14(H14), C15(H15), C16(H16), C17(H17),
 C18(H18)
2.d Idealised Me refined as rotating group:
 C10(H10A,H10B,H10C), C26(H26A,H26B,H26C), C27(H27A,H27B,H27C), C29(H29A,H29B,
 H29C), C30(H30A,H30B,H30C)
;
_olex2_exptl_crystal_mounting_method 'MiTeGen 50 micron MicroLoop'
_olex2_submission_original_sample_id Li21_03
_olex2_submission_special_instructions 'No special instructions were received'
_oxdiff_diffrn_reflns_filtered 1571
_oxdiff_exptl_absorpt_empirical_details
;
Empirical correction (ABSPACK) includes:
- Absorption correction using spherical harmonics
- Frame scaling
- Detector area scaling
;
_oxdiff_exptl_absorpt_empirical_full_max 2.328
_oxdiff_exptl_absorpt_empirical_full_min 0.567

loop_
_space_group_symop_operation_xyz
'x, y, z'
'-x+1/2, -y, z+1/2'
'-x, y+1/2, -z+1/2'
'x+1/2, -y+1/2, -z'

loop_
_atom_site_label
_atom_site_type_symbol
_atom_site_fract_x
_atom_site_fract_y
_atom_site_fract_z
_atom_site_U_iso_or_equiv
_atom_site_adp_type
_atom_site_occupancy
_atom_site_site_symmetry_order
_atom_site_calc_flag
_atom_site_refinement_flags_posn
_atom_site_refinement_flags_adp
_atom_site_refinement_flags_occupancy
_atom_site_disorder_assembly
_atom_site_disorder_group
P1 P 0.54476(8) 0.48987(2) 0.54076(2) 0.01199(11) Uani 1 1 d . . . . .
O1 O 0.8024(2) 0.50557(6) 0.55415(5) 0.0159(3) Uani 1 1 d . . . . .
O2 O 0.0785(3) 0.63613(6) 0.67924(6) 0.0180(3) Uani 1 1 d . . . . .
O3 O 0.5772(3) 0.46140(6) 0.71613(6) 0.0199(3) Uani 1 1 d . . . . .
O4 O 0.2557(3) 0.47314(7) 0.77509(6) 0.0272(4) Uani 1 1 d . . . . .
N1 N 0.3713(3) 0.51432(8) 0.59509(7) 0.0145(3) Uani 1 1 d . . . . .
H1 H 0.227(5) 0.5169(11) 0.5875(10) 0.017 Uiso 1 1 d . U . . .
N2 N 0.4205(3) 0.51486(7) 0.48010(6) 0.0145(3) Uani 1 1 d . . . . .
N3 N 0.4884(3) 0.41498(7) 0.52726(6) 0.0135(3) Uani 1 1 d . . . . .
C1 C 0.4611(4) 0.55495(8) 0.64180(8) 0.0142(4) Uani 1 1 d . . . . .
H1A H 0.631683 0.544088 0.649939 0.017 Uiso 1 1 calc R U . . .
C2 C 0.3117(4) 0.54401(9) 0.69585(8) 0.0152(4) Uani 1 1 d . . . . .
C3 C 0.1274(4) 0.58303(9) 0.71005(8) 0.0151(4) Uani 1 1 d . . . . .
C4 C 0.2529(4) 0.65865(9) 0.64119(8) 0.0164(4) Uani 1 1 d . . . . .
C5 C 0.2189(4) 0.71921(9) 0.62173(9) 0.0202(4) Uani 1 1 d . . . . .
H5 H 0.082415 0.742051 0.632861 0.024 Uiso 1 1 calc R U . . .
C6 C 0.3925(4) 0.74465(9) 0.58552(9) 0.0212(4) Uani 1 1 d . . . . .
H6 H 0.371235 0.784782 0.571420 0.025 Uiso 1 1 calc R U . . .
C7 C 0.5990(4) 0.71079(9) 0.56993(9) 0.0212(4) Uani 1 1 d . . . . .
H7 H 0.717334 0.728635 0.546342 0.025 Uiso 1 1 calc R U . . .
C8 C 0.6279(4) 0.65038(9) 0.58966(8) 0.0172(4) Uani 1 1 d . . . . .
H8 H 0.766659 0.627920 0.579414 0.021 Uiso 1 1 calc R U . . .
C9 C 0.4503(4) 0.62283(8) 0.62485(8) 0.0150(4) Uani 1 1 d . . . . .
C10 C -0.0523(4) 0.57994(9) 0.75845(8) 0.0204(4) Uani 1 1 d . . . . .
H10A H -0.025815 0.614291 0.784139 0.031 Uiso 1 1 calc R U . . .
H10B H -0.031124 0.541597 0.779057 0.031 Uiso 1 1 calc R U . . .
H10C H -0.215454 0.581946 0.743268 0.031 Uiso 1 1 calc R U . . .
C11 C 0.3697(4) 0.48994(9) 0.73301(8) 0.0167(4) Uani 1 1 d . . . . .
C12 C 0.6849(4) 0.41832(10) 0.75776(9) 0.0245(5) Uani 1 1 d . . . . .
H12A H 0.630973 0.429905 0.796117 0.029 Uiso 1 1 calc R U . . .
H12B H 0.861403 0.422676 0.756600 0.029 Uiso 1 1 calc R U . . .
C13 C 0.6204(4) 0.35105(9) 0.74744(8) 0.0192(4) Uani 1 1 d . . . . .
C14 C 0.7781(4) 0.31397(10) 0.71516(9) 0.0234(4) Uani 1 1 d . . . . .
H14 H 0.917186 0.331498 0.698777 0.028 Uiso 1 1 calc R U . . .
C15 C 0.7301(4) 0.25128(10) 0.70716(9) 0.0265(5) Uani 1 1 d . . . . .
H15 H 0.836770 0.227034 0.685466 0.032 Uiso 1 1 calc R U . . .
C16 C 0.5246(5) 0.22477(10) 0.73132(9) 0.0267(5) Uani 1 1 d . . . . .
H16 H 0.492580 0.182685 0.725935 0.032 Uiso 1 1 calc R U . . .
C17 C 0.3663(4) 0.26087(10) 0.76354(10) 0.0263(5) Uani 1 1 d . . . . .
H17 H 0.227466 0.243061 0.779807 0.032 Uiso 1 1 calc R U . . .
C18 C 0.4143(4) 0.32387(10) 0.77170(9) 0.0233(4) Uani 1 1 d . . . . .
H18 H 0.307485 0.347918 0.793546 0.028 Uiso 1 1 calc R U . . .
C19 C 0.3231(4) 0.46409(8) 0.44462(8) 0.0141(4) Uani 1 1 d . . . . .
H19 H 0.449881 0.450661 0.417470 0.017 Uiso 1 1 calc R U . . .
C20 C 0.0873(4) 0.47632(9) 0.41138(8) 0.0166(4) Uani 1 1 d . . . . .
H20A H 0.110257 0.510638 0.384783 0.020 Uiso 1 1 calc R U . . .
H20B H -0.043317 0.487096 0.437845 0.020 Uiso 1 1 calc R U . . .
C21 C 0.0213(4) 0.41702(9) 0.37817(8) 0.0187(4) Uani 1 1 d . . . . .
H21A H -0.133535 0.423134 0.358576 0.022 Uiso 1 1 calc R U . . .
H21B H 0.145197 0.409240 0.349120 0.022 Uiso 1 1 calc R U . . .
C22 C 0.0018(4) 0.36028(9) 0.41779(8) 0.0195(4) Uani 1 1 d . . . . .
H22A H -0.022982 0.323366 0.394471 0.023 Uiso 1 1 calc R U . . .
H22B H -0.139862 0.365074 0.442575 0.023 Uiso 1 1 calc R U . . .
C23 C 0.2302(4) 0.35126(8) 0.45534(8) 0.0173(4) Uani 1 1 d . . . . .
H23A H 0.204771 0.317370 0.482283 0.021 Uiso 1 1 calc R U . . .
H23B H 0.370090 0.341238 0.431344 0.021 Uiso 1 1 calc R U . . .
C24 C 0.2764(4) 0.41169(8) 0.48798(8) 0.0141(4) Uani 1 1 d . . . . .
H24 H 0.128785 0.421945 0.509991 0.017 Uiso 1 1 calc R U . . .
C25 C 0.4527(4) 0.57944(8) 0.46038(8) 0.0176(4) Uani 1 1 d . . . . .
H25 H 0.577514 0.598193 0.485214 0.021 Uiso 1 1 calc R U . . .
C26 C 0.5488(4) 0.58323(10) 0.39882(9) 0.0222(4) Uani 1 1 d . . . . .
H26A H 0.695012 0.558745 0.395492 0.033 Uiso 1 1 calc R U . . .
H26B H 0.584836 0.625746 0.389466 0.033 Uiso 1 1 calc R U . . .
H26C H 0.427277 0.567567 0.372724 0.033 Uiso 1 1 calc R U . . .
C27 C 0.2200(4) 0.61764(9) 0.46832(10) 0.0260(5) Uani 1 1 d . . . . .
H27A H 0.096367 0.602882 0.442305 0.039 Uiso 1 1 calc R U . . .
H27B H 0.253969 0.660593 0.460365 0.039 Uiso 1 1 calc R U . . .
H27C H 0.163162 0.613474 0.507282 0.039 Uiso 1 1 calc R U . . .
C28 C 0.5167(4) 0.37101(8) 0.57594(8) 0.0157(4) Uani 1 1 d . . . . .
H28 H 0.628895 0.390516 0.603490 0.019 Uiso 1 1 calc R U . . .
C29 C 0.6382(4) 0.31081(9) 0.55588(9) 0.0192(4) Uani 1 1 d . . . . .
H29A H 0.527313 0.288232 0.531548 0.029 Uiso 1 1 calc R U . . .
H29B H 0.679413 0.285859 0.588789 0.029 Uiso 1 1 calc R U . . .
H29C H 0.784090 0.320504 0.534690 0.029 Uiso 1 1 calc R U . . .
C30 C 0.2794(4) 0.35768(10) 0.60848(8) 0.0204(4) Uani 1 1 d . . . . .
H30A H 0.207403 0.396172 0.620801 0.031 Uiso 1 1 calc R U . . .
H30B H 0.314049 0.332290 0.641526 0.031 Uiso 1 1 calc R U . . .
H30C H 0.167561 0.336189 0.583548 0.031 Uiso 1 1 calc R U . . .

loop_
_atom_site_aniso_label
_atom_site_aniso_U_11
_atom_site_aniso_U_22
_atom_site_aniso_U_33
_atom_site_aniso_U_23
_atom_site_aniso_U_13
_atom_site_aniso_U_12
P1 0.0122(2) 0.0115(2) 0.0124(2) -0.00011(17) 0.00054(18) 0.00024(17)
O1 0.0125(6) 0.0173(6) 0.0178(6) -0.0002(5) -0.0002(5) -0.0003(5)
O2 0.0155(7) 0.0177(6) 0.0208(7) 0.0012(5) 0.0031(6) 0.0001(6)
O3 0.0191(7) 0.0181(6) 0.0226(7) 0.0042(6) -0.0005(6) 0.0021(6)
O4 0.0324(9) 0.0295(8) 0.0196(7) 0.0066(6) 0.0068(7) 0.0020(7)
N1 0.0118(8) 0.0171(7) 0.0146(7) -0.0032(6) -0.0001(6) -0.0008(7)
N2 0.0182(8) 0.0116(7) 0.0138(7) 0.0001(6) -0.0007(6) 0.0003(7)
N3 0.0154(8) 0.0111(7) 0.0142(7) -0.0002(6) -0.0021(6) 0.0001(6)
C1 0.0139(9) 0.0152(8) 0.0136(8) -0.0025(7) -0.0005(8) -0.0011(8)
C2 0.0170(10) 0.0148(9) 0.0139(8) -0.0023(7) -0.0006(8) -0.0045(8)
C3 0.0155(9) 0.0156(9) 0.0143(8) -0.0019(7) -0.0024(7) -0.0047(8)
C4 0.0162(10) 0.0183(9) 0.0146(9) -0.0008(7) 0.0002(8) -0.0024(8)
C5 0.0197(10) 0.0182(10) 0.0227(10) -0.0017(8) -0.0013(9) 0.0016(8)
C6 0.0250(11) 0.0146(9) 0.0241(10) 0.0031(8) -0.0020(9) -0.0013(8)
C7 0.0251(11) 0.0190(10) 0.0194(9) 0.0014(8) 0.0015(9) -0.0070(9)
C8 0.0156(9) 0.0184(9) 0.0176(9) -0.0035(7) 0.0010(8) -0.0031(8)
C9 0.0171(9) 0.0156(9) 0.0121(8) -0.0015(7) -0.0023(8) -0.0011(8)
C10 0.0197(10) 0.0211(10) 0.0204(9) -0.0029(8) 0.0040(9) -0.0016(9)
C11 0.0171(9) 0.0182(9) 0.0149(9) -0.0031(7) -0.0025(7) -0.0032(8)
C12 0.0219(11) 0.0222(10) 0.0293(11) 0.0048(9) -0.0096(9) -0.0005(9)
C13 0.0189(10) 0.0207(10) 0.0180(9) 0.0053(8) -0.0065(8) 0.0013(8)
C14 0.0187(10) 0.0270(11) 0.0245(10) 0.0086(9) 0.0006(9) 0.0013(9)
C15 0.0301(12) 0.0257(11) 0.0236(10) 0.0021(8) -0.0003(10) 0.0087(10)
C16 0.0361(13) 0.0194(10) 0.0247(10) 0.0026(8) -0.0081(10) -0.0015(10)
C17 0.0254(11) 0.0278(11) 0.0258(10) 0.0083(9) -0.0004(9) -0.0066(9)
C18 0.0239(11) 0.0253(10) 0.0208(10) 0.0031(8) 0.0012(9) 0.0013(9)
C19 0.0143(9) 0.0137(8) 0.0143(9) -0.0018(7) 0.0010(7) 0.0005(8)
C20 0.0159(10) 0.0180(10) 0.0160(9) 0.0022(7) -0.0027(8) 0.0007(8)
C21 0.0168(10) 0.0234(10) 0.0160(9) -0.0002(8) -0.0036(8) -0.0004(8)
C22 0.0199(11) 0.0192(9) 0.0193(9) -0.0023(8) -0.0024(8) -0.0046(8)
C23 0.0190(10) 0.0140(9) 0.0188(9) -0.0013(7) -0.0010(8) -0.0002(8)
C24 0.0138(9) 0.0147(9) 0.0138(8) -0.0002(7) -0.0016(7) 0.0014(8)
C25 0.0208(9) 0.0124(8) 0.0197(9) 0.0014(7) -0.0043(9) -0.0001(8)
C26 0.0217(10) 0.0231(10) 0.0217(10) 0.0072(8) -0.0023(9) -0.0035(10)
C27 0.0305(12) 0.0182(10) 0.0293(11) -0.0014(9) -0.0035(10) 0.0090(9)
C28 0.0169(10) 0.0156(9) 0.0147(8) 0.0025(7) -0.0019(8) -0.0002(8)
C29 0.0211(10) 0.0148(9) 0.0216(9) 0.0028(7) -0.0020(8) 0.0026(8)
C30 0.0206(10) 0.0212(10) 0.0194(9) 0.0034(8) 0.0017(8) -0.0014(9)

loop_
_atom_type_symbol
_atom_type_description
_atom_type_scat_dispersion_real
_atom_type_scat_dispersion_imag
_atom_type_scat_source
C C 0.0181 0.0091 'International Tables Vol C Tables 4.2.6.8 and 6.1.1.4'
H H 0.0000 0.0000 'International Tables Vol C Tables 4.2.6.8 and 6.1.1.4'
N N 0.0311 0.0180 'International Tables Vol C Tables 4.2.6.8 and 6.1.1.4'
O O 0.0492 0.0322 'International Tables Vol C Tables 4.2.6.8 and 6.1.1.4'
P P 0.2955 0.4335 'International Tables Vol C Tables 4.2.6.8 and 6.1.1.4'

loop_
_exptl_crystal_face_index_h
_exptl_crystal_face_index_k
_exptl_crystal_face_index_l
_exptl_crystal_face_perp_dist
0 14 2 0.0286
0 -14 -3 0.0356
3 -7 5 0.0964
3 7 7 0.0846
-3 3 0 0.1189
3 -3 -2 0.1106
0 -1 15 0.0278
1 -3 14 0.0503
2 0 -14 0.0617
0 -7 -13 0.0308
1 5 14 0.0452
0 6 13 0.0272
0 11 -10 0.0276
0 4 -14 0.0202
2 -9 -9 0.0633
0 -7 -13 0.0278
0 -14 2 0.0327
0 -8 12 0.0268

loop_
_geom_angle_atom_site_label_1
_geom_angle_atom_site_label_2
_geom_angle_atom_site_label_3
_geom_angle
_geom_angle_site_symmetry_1
_geom_angle_site_symmetry_3
_geom_angle_publ_flag
O1 P1 N1 108.14(8) . . ?
O1 P1 N2 119.70(8) . . ?
O1 P1 N3 115.76(8) . . ?
N1 P1 N3 110.00(8) . . ?
N2 P1 N1 107.96(8) . . ?
N2 P1 N3 94.47(8) . . ?
C3 O2 C4 119.20(16) . . ?
C11 O3 C12 115.80(16) . . ?
P1 N1 H1 114.4(17) . . ?
C1 N1 P1 123.66(13) . . ?
C1 N1 H1 116.2(17) . . ?
C19 N2 P1 112.64(12) . . ?
C19 N2 C25 124.81(15) . . ?
C25 N2 P1 121.47(12) . . ?
C24 N3 P1 107.88(11) . . ?
C24 N3 C28 121.47(15) . . ?
C28 N3 P1 116.97(12) . . ?
N1 C1 H1A 108.5 . . ?
N1 C1 C2 109.68(15) . . ?
N1 C1 C9 111.55(15) . . ?
C2 C1 H1A 108.5 . . ?
C9 C1 H1A 108.5 . . ?
C9 C1 C2 110.13(15) . . ?
C3 C2 C1 120.48(17) . . ?
C3 C2 C11 120.32(17) . . ?
C11 C2 C1 119.20(17) . . ?
O2 C3 C10 107.48(16) . . ?
C2 C3 O2 122.28(17) . . ?
C2 C3 C10 130.23(18) . . ?
O2 C4 C5 116.21(18) . . ?
C9 C4 O2 121.22(17) . . ?
C9 C4 C5 122.56(18) . . ?
C4 C5 H5 120.8 . . ?
C6 C5 C4 118.5(2) . . ?
C6 C5 H5 120.8 . . ?
C5 C6 H6 119.7 . . ?
C5 C6 C7 120.58(19) . . ?
C7 C6 H6 119.7 . . ?
C6 C7 H7 120.1 . . ?
C8 C7 C6 119.80(19) . . ?
C8 C7 H7 120.1 . . ?
C7 C8 H8 119.7 . . ?
C7 C8 C9 120.65(19) . . ?
C9 C8 H8 119.7 . . ?
C4 C9 C1 119.85(17) . . ?
C4 C9 C8 117.83(17) . . ?
C8 C9 C1 122.20(18) . . ?
C3 C10 H10A 109.5 . . ?
C3 C10 H10B 109.5 . . ?
C3 C10 H10C 109.5 . . ?
H10A C10 H10B 109.5 . . ?
H10A C10 H10C 109.5 . . ?
H10B C10 H10C 109.5 . . ?
O3 C11 C2 111.61(16) . . ?
O4 C11 O3 122.07(18) . . ?
O4 C11 C2 126.26(18) . . ?
O3 C12 H12A 108.7 . . ?
O3 C12 H12B 108.7 . . ?
O3 C12 C13 114.13(17) . . ?
H12A C12 H12B 107.6 . . ?
C13 C12 H12A 108.7 . . ?
C13 C12 H12B 108.7 . . ?
C14 C13 C12 119.3(2) . . ?
C18 C13 C12 121.95(19) . . ?
C18 C13 C14 118.65(19) . . ?
C13 C14 H14 119.6 . . ?
C15 C14 C13 120.8(2) . . ?
C15 C14 H14 119.6 . . ?
C14 C15 H15 119.9 . . ?
C16 C15 C14 120.1(2) . . ?
C16 C15 H15 119.9 . . ?
C15 C16 H16 120.1 . . ?
C15 C16 C17 119.9(2) . . ?
C17 C16 H16 120.1 . . ?
C16 C17 H17 119.9 . . ?
C16 C17 C18 120.1(2) . . ?
C18 C17 H17 119.9 . . ?
C13 C18 C17 120.5(2) . . ?
C13 C18 H18 119.8 . . ?
C17 C18 H18 119.8 . . ?
N2 C19 H19 108.9 . . ?
N2 C19 C20 117.53(15) . . ?
N2 C19 C24 103.86(14) . . ?
C20 C19 H19 108.9 . . ?
C20 C19 C24 108.52(15) . . ?
C24 C19 H19 108.9 . . ?
C19 C20 H20A 110.1 . . ?
C19 C20 H20B 110.1 . . ?
C19 C20 C21 108.05(15) . . ?
H20A C20 H20B 108.4 . . ?
C21 C20 H20A 110.1 . . ?
C21 C20 H20B 110.1 . . ?
C20 C21 H21A 109.2 . . ?
C20 C21 H21B 109.2 . . ?
H21A C21 H21B 107.9 . . ?
C22 C21 C20 112.18(15) . . ?
C22 C21 H21A 109.2 . . ?
C22 C21 H21B 109.2 . . ?
C21 C22 H22A 109.1 . . ?
C21 C22 H22B 109.1 . . ?
C21 C22 C23 112.61(17) . . ?
H22A C22 H22B 107.8 . . ?
C23 C22 H22A 109.1 . . ?
C23 C22 H22B 109.1 . . ?
C22 C23 H23A 110.1 . . ?
C22 C23 H23B 110.1 . . ?
H23A C23 H23B 108.4 . . ?
C24 C23 C22 107.98(15) . . ?
C24 C23 H23A 110.1 . . ?
C24 C23 H23B 110.1 . . ?
N3 C24 C19 103.82(15) . . ?
N3 C24 C23 118.50(15) . . ?
N3 C24 H24 108.3 . . ?
C19 C24 H24 108.3 . . ?
C23 C24 C19 109.17(15) . . ?
C23 C24 H24 108.3 . . ?
N2 C25 H25 106.8 . . ?
N2 C25 C26 112.49(15) . . ?
N2 C25 C27 111.75(16) . . ?
C26 C25 H25 106.8 . . ?
C26 C25 C27 111.85(17) . . ?
C27 C25 H25 106.8 . . ?
C25 C26 H26A 109.5 . . ?
C25 C26 H26B 109.5 . . ?
C25 C26 H26C 109.5 . . ?
H26A C26 H26B 109.5 . . ?
H26A C26 H26C 109.5 . . ?
H26B C26 H26C 109.5 . . ?
C25 C27 H27A 109.5 . . ?
C25 C27 H27B 109.5 . . ?
C25 C27 H27C 109.5 . . ?
H27A C27 H27B 109.5 . . ?
H27A C27 H27C 109.5 . . ?
H27B C27 H27C 109.5 . . ?
N3 C28 H28 106.8 . . ?
N3 C28 C29 110.73(15) . . ?
N3 C28 C30 114.06(16) . . ?
C29 C28 H28 106.8 . . ?
C29 C28 C30 111.14(16) . . ?
C30 C28 H28 106.8 . . ?
C28 C29 H29A 109.5 . . ?
C28 C29 H29B 109.5 . . ?
C28 C29 H29C 109.5 . . ?
H29A C29 H29B 109.5 . . ?
H29A C29 H29C 109.5 . . ?
H29B C29 H29C 109.5 . . ?
C28 C30 H30A 109.5 . . ?
C28 C30 H30B 109.5 . . ?
C28 C30 H30C 109.5 . . ?
H30A C30 H30B 109.5 . . ?
H30A C30 H30C 109.5 . . ?
H30B C30 H30C 109.5 . . ?

loop_
_geom_bond_atom_site_label_1
_geom_bond_atom_site_label_2
_geom_bond_distance
_geom_bond_site_symmetry_2
_geom_bond_publ_flag
P1 O1 1.4812(14) . ?
P1 N1 1.6625(16) . ?
P1 N2 1.6526(15) . ?
P1 N3 1.6690(15) . ?
O2 C3 1.373(2) . ?
O2 C4 1.387(2) . ?
O3 C11 1.348(3) . ?
O3 C12 1.462(2) . ?
O4 C11 1.213(2) . ?
N1 H1 0.81(3) . ?
N1 C1 1.476(2) . ?
N2 C19 1.467(2) . ?
N2 C25 1.472(2) . ?
N3 C24 1.476(2) . ?
N3 C28 1.481(2) . ?
C1 H1A 0.9800 . ?
C1 C2 1.515(3) . ?
C1 C9 1.513(2) . ?
C2 C3 1.352(3) . ?
C2 C11 1.482(3) . ?
C3 C10 1.493(3) . ?
C4 C5 1.391(3) . ?
C4 C9 1.379(3) . ?
C5 H5 0.9300 . ?
C5 C6 1.380(3) . ?
C6 H6 0.9300 . ?
C6 C7 1.391(3) . ?
C7 H7 0.9300 . ?
C7 C8 1.386(3) . ?
C8 H8 0.9300 . ?
C8 C9 1.400(3) . ?
C10 H10A 0.9600 . ?
C10 H10B 0.9600 . ?
C10 H10C 0.9600 . ?
C12 H12A 0.9700 . ?
C12 H12B 0.9700 . ?
C12 C13 1.508(3) . ?
C13 C14 1.393(3) . ?
C13 C18 1.389(3) . ?
C14 H14 0.9300 . ?
C14 C15 1.386(3) . ?
C15 H15 0.9300 . ?
C15 C16 1.379(3) . ?
C16 H16 0.9300 . ?
C16 C17 1.382(3) . ?
C17 H17 0.9300 . ?
C17 C18 1.393(3) . ?
C18 H18 0.9300 . ?
C19 H19 0.9800 . ?
C19 C20 1.525(3) . ?
C19 C24 1.532(3) . ?
C20 H20A 0.9700 . ?
C20 H20B 0.9700 . ?
C20 C21 1.533(3) . ?
C21 H21A 0.9700 . ?
C21 H21B 0.9700 . ?
C21 C22 1.531(3) . ?
C22 H22A 0.9700 . ?
C22 H22B 0.9700 . ?
C22 C23 1.535(3) . ?
C23 H23A 0.9700 . ?
C23 H23B 0.9700 . ?
C23 C24 1.525(2) . ?
C24 H24 0.9800 . ?
C25 H25 0.9800 . ?
C25 C26 1.524(3) . ?
C25 C27 1.525(3) . ?
C26 H26A 0.9600 . ?
C26 H26B 0.9600 . ?
C26 H26C 0.9600 . ?
C27 H27A 0.9600 . ?
C27 H27B 0.9600 . ?
C27 H27C 0.9600 . ?
C28 H28 0.9800 . ?
C28 C29 1.527(3) . ?
C28 C30 1.528(3) . ?
C29 H29A 0.9600 . ?
C29 H29B 0.9600 . ?
C29 H29C 0.9600 . ?
C30 H30A 0.9600 . ?
C30 H30B 0.9600 . ?
C30 H30C 0.9600 . ?

loop_
_geom_hbond_atom_site_label_D
_geom_hbond_atom_site_label_H
_geom_hbond_atom_site_label_A
_geom_hbond_distance_DH
_geom_hbond_distance_HA
_geom_hbond_distance_DA
_geom_hbond_angle_DHA
_geom_hbond_site_symmetry_A
_geom_hbond_publ_flag
N1 H1 O1 0.81(3) 2.46(3) 3.258(2) 169(2) 1_455 yes
C10 H10B O4 0.96 2.15 2.873(3) 130.8 . yes
C12 H12B O4 0.97 2.45 3.360(3) 155.9 1_655 yes

loop_
_geom_torsion_atom_site_label_1
_geom_torsion_atom_site_label_2
_geom_torsion_atom_site_label_3
_geom_torsion_atom_site_label_4
_geom_torsion
_geom_torsion_site_symmetry_1
_geom_torsion_site_symmetry_2
_geom_torsion_site_symmetry_3
_geom_torsion_site_symmetry_4
_geom_torsion_publ_flag
P1 N1 C1 C2 -153.17(14) . . . . ?
P1 N1 C1 C9 84.6(2) . . . . ?
P1 N2 C19 C20 143.31(14) . . . . ?
P1 N2 C19 C24 23.48(18) . . . . ?
P1 N2 C25 C26 126.96(16) . . . . ?
P1 N2 C25 C27 -106.25(17) . . . . ?
P1 N3 C24 C19 41.66(15) . . . . ?
P1 N3 C24 C23 162.88(14) . . . . ?
P1 N3 C28 C29 -139.52(14) . . . . ?
P1 N3 C28 C30 94.23(17) . . . . ?
O1 P1 N1 C1 10.63(17) . . . . ?
O1 P1 N2 C19 123.41(13) . . . . ?
O1 P1 N2 C25 -45.22(17) . . . . ?
O1 P1 N3 C24 -151.56(11) . . . . ?
O1 P1 N3 C28 67.22(15) . . . . ?
O2 C4 C5 C6 177.56(18) . . . . ?
O2 C4 C9 C1 8.5(3) . . . . ?
O2 C4 C9 C8 -175.41(17) . . . . ?
O3 C12 C13 C14 94.1(2) . . . . ?
O3 C12 C13 C18 -89.4(2) . . . . ?
N1 P1 N2 C19 -112.42(13) . . . . ?
N1 P1 N2 C25 78.95(16) . . . . ?
N1 P1 N3 C24 85.52(13) . . . . ?
N1 P1 N3 C28 -55.71(15) . . . . ?
N1 C1 C2 C3 -99.0(2) . . . . ?
N1 C1 C2 C11 80.9(2) . . . . ?
N1 C1 C9 C4 96.4(2) . . . . ?
N1 C1 C9 C8 -79.5(2) . . . . ?
N2 P1 N1 C1 -120.23(15) . . . . ?
N2 P1 N3 C24 -25.44(13) . . . . ?
N2 P1 N3 C28 -166.66(14) . . . . ?
N2 C19 C20 C21 -179.62(16) . . . . ?
N2 C19 C24 N3 -39.83(17) . . . . ?
N2 C19 C24 C23 -167.11(15) . . . . ?
N3 P1 N1 C1 137.93(15) . . . . ?
N3 P1 N2 C19 0.29(14) . . . . ?
N3 P1 N2 C25 -168.34(15) . . . . ?
C1 C2 C3 O2 -4.9(3) . . . . ?
C1 C2 C3 C10 176.00(19) . . . . ?
C1 C2 C11 O3 8.1(2) . . . . ?
C1 C2 C11 O4 -174.58(19) . . . . ?
C2 C1 C9 C4 -25.7(2) . . . . ?
C2 C1 C9 C8 158.44(17) . . . . ?
C3 O2 C4 C5 -165.43(17) . . . . ?
C3 O2 C4 C9 13.4(3) . . . . ?
C3 C2 C11 O3 -171.96(17) . . . . ?
C3 C2 C11 O4 5.3(3) . . . . ?
C4 O2 C3 C2 -15.4(3) . . . . ?
C4 O2 C3 C10 163.89(16) . . . . ?
C4 C5 C6 C7 -1.3(3) . . . . ?
C5 C4 C9 C1 -172.73(18) . . . . ?
C5 C4 C9 C8 3.3(3) . . . . ?
C5 C6 C7 C8 1.7(3) . . . . ?
C6 C7 C8 C9 0.5(3) . . . . ?
C7 C8 C9 C1 173.07(18) . . . . ?
C7 C8 C9 C4 -2.9(3) . . . . ?
C9 C1 C2 C3 24.1(2) . . . . ?
C9 C1 C2 C11 -156.00(16) . . . . ?
C9 C4 C5 C6 -1.3(3) . . . . ?
C11 O3 C12 C13 97.5(2) . . . . ?
C11 C2 C3 O2 175.19(16) . . . . ?
C11 C2 C3 C10 -3.9(3) . . . . ?
C12 O3 C11 O4 -12.7(3) . . . . ?
C12 O3 C11 C2 164.72(16) . . . . ?
C12 C13 C14 C15 176.93(19) . . . . ?
C12 C13 C18 C17 -176.92(19) . . . . ?
C13 C14 C15 C16 -0.1(3) . . . . ?
C14 C13 C18 C17 -0.3(3) . . . . ?
C14 C15 C16 C17 0.0(3) . . . . ?
C15 C16 C17 C18 -0.1(3) . . . . ?
C16 C17 C18 C13 0.3(3) . . . . ?
C18 C13 C14 C15 0.2(3) . . . . ?
C19 N2 C25 C26 -40.2(2) . . . . ?
C19 N2 C25 C27 86.6(2) . . . . ?
C19 C20 C21 C22 55.5(2) . . . . ?
C20 C19 C24 N3 -165.61(14) . . . . ?
C20 C19 C24 C23 67.11(19) . . . . ?
C20 C21 C22 C23 -52.8(2) . . . . ?
C21 C22 C23 C24 54.4(2) . . . . ?
C22 C23 C24 N3 -179.79(16) . . . . ?
C22 C23 C24 C19 -61.3(2) . . . . ?
C24 N3 C28 C29 84.8(2) . . . . ?
C24 N3 C28 C30 -41.4(2) . . . . ?
C24 C19 C20 C21 -62.27(19) . . . . ?
C25 N2 C19 C20 -48.5(2) . . . . ?
C25 N2 C19 C24 -168.34(16) . . . . ?
C28 N3 C24 C19 -179.22(15) . . . . ?
C28 N3 C24 C23 -58.0(2) . . . . ?

loop_
_exptl_oxdiff_crystal_face_indexfrac_h
_exptl_oxdiff_crystal_face_indexfrac_k
_exptl_oxdiff_crystal_face_indexfrac_l
_exptl_oxdiff_crystal_face_x
_exptl_oxdiff_crystal_face_y
_exptl_oxdiff_crystal_face_z
-0.0153 13.8214 2.0761 -0.2285 -0.9554 -0.1873
-0.4415 -13.5583 -3.0305 0.2326 0.9716 0.0435
2.7646 -7.4982 4.8745 0.0731 0.3105 0.9478
2.6245 6.9843 6.7798 -0.1641 -0.6812 0.7135
-3.4701 2.9369 -0.0446 0.3939 -0.1380 -0.9087
3.4604 -2.7317 -1.6002 -0.4858 0.1705 0.8573
-0.3750 -1.4664 14.8902 0.8848 -0.3132 0.3449
0.9646 -2.5196 14.2347 0.6948 -0.2465 0.6757
1.5140 0.3514 -13.6142 -0.9428 0.3332 -0.0091
0.0032 -6.5970 -13.2714 -0.5484 0.7975 -0.2513
0.8675 4.9408 13.5951 0.4891 -0.7119 0.5040
0.1040 6.4198 13.3648 0.5434 -0.7902 0.2834
-0.0484 10.6742 -9.6947 -0.7769 -0.4231 -0.4662
-0.3092 4.4845 -14.1988 -0.8300 0.1081 -0.5472
1.6485 -9.4476 -8.6006 -0.4500 0.8284 0.3336
-0.4055 -7.2111 -12.7786 -0.4516 0.8298 -0.3278
-0.2780 -13.7273 2.4294 0.5072 0.8283 0.2379
-0.2149 -7.8129 12.4418 0.8890 0.1648 0.4273
